data_4088342
loop_
_publ_author_name
'Khake, Shrikant M.'
'Jagtap, Rahul A.'
'Dangat, Yuvraj B.'
'Gonnade, Rajesh G.'
'Vanka, Kumar'
'Punji, Benudhar'

_publ_section_title
;
 Mechanistic Insights into Pincer-Ligated Palladium-Catalyzed Arylation of
 Azoles with Aryl Iodides: Evidence of a PdII--PdIV--PdII Pathway
;
_journal_issue 6
_journal_name_full Organometallics
_journal_page_first 875
_journal_paper_doi 10.1021/acs.organomet.6b00003
_journal_volume 35
_journal_year 2016
_chemical_formula_moiety 'C17 H29 I N O P Pd'
_chemical_formula_sum 'C17 H29 I N O P Pd'
_chemical_formula_weight 527.68
_space_group_IT_number 33
_space_group_name_Hall 'P 2c -2n'
_space_group_name_H-M_alt 'P n a 21'
_symmetry_cell_setting orthorhombic
_symmetry_space_group_name_H-M 'P n a 21'
_atom_sites_solution_hydrogens geom
_atom_sites_solution_primary direct
_atom_sites_solution_secondary difmap
_audit_creation_method SHELXL-97
_cell_angle_alpha 90.00
_cell_angle_beta 90.00
_cell_angle_gamma 90.00
_cell_formula_units_Z 4
_cell_length_a 20.6345(10)
_cell_length_b 8.0577(4)
_cell_length_c 12.4254(6)
_cell_measurement_reflns_used 9029
_cell_measurement_temperature 150(2)
_cell_measurement_theta_max 32.46
_cell_measurement_theta_min 2.53
_cell_volume 2065.93(17)
_computing_cell_refinement 'Bruker SAINT'
_computing_data_collection 'Bruker APEX2'
_computing_data_reduction 'Bruker SAINT'
_computing_molecular_graphics 'Bruker SHELXTL'
_computing_publication_material 'Bruker SHELXTL'
_computing_structure_refinement 'SHELXL-97 (Sheldrick, 2008)'
_computing_structure_solution 'SHELXS-97 (Sheldrick, 2008)'
_diffrn_ambient_temperature 150(2)
_diffrn_measured_fraction_theta_full 1.000
_diffrn_measured_fraction_theta_max 1.000
_diffrn_measurement_device_type 'Bruker APEX-II CCD'
_diffrn_measurement_method '\f and \w scans'
_diffrn_radiation_monochromator graphite
_diffrn_radiation_source 'fine-focus sealed tube'
_diffrn_radiation_type MoK\a
_diffrn_radiation_wavelength 0.71073
_diffrn_reflns_av_R_equivalents 0.0337
_diffrn_reflns_av_sigmaI/netI 0.0301
_diffrn_reflns_limit_h_max 21
_diffrn_reflns_limit_h_min -29
_diffrn_reflns_limit_k_max 11
_diffrn_reflns_limit_k_min -9
_diffrn_reflns_limit_l_max 17
_diffrn_reflns_limit_l_min -13
_diffrn_reflns_number 19041
_diffrn_reflns_theta_full 30.00
_diffrn_reflns_theta_max 30.00
_diffrn_reflns_theta_min 1.97
_exptl_absorpt_coefficient_mu 2.472
_exptl_absorpt_correction_T_max 0.7394
_exptl_absorpt_correction_T_min 0.4233
_exptl_absorpt_correction_type multi-scan
_exptl_absorpt_process_details SADABS(BRUKER,2006)
_exptl_crystal_colour 'light brown'
_exptl_crystal_density_diffrn 1.697
_exptl_crystal_density_method 'not measured'
_exptl_crystal_description block
_exptl_crystal_F_000 1040
_exptl_crystal_size_max 0.42
_exptl_crystal_size_mid 0.21
_exptl_crystal_size_min 0.13
_refine_diff_density_max 1.455
_refine_diff_density_min -0.920
_refine_diff_density_rms 0.087
_refine_ls_abs_structure_details 'Flack H D (1983), Acta Cryst. A39, 876-881'
_refine_ls_abs_structure_Flack 0.032(15)
_refine_ls_extinction_coef 0.00354(19)
_refine_ls_extinction_expression Fc^*^=kFc[1+0.001xFc^2^\l^3^/sin(2\q)]^-1/4^
_refine_ls_extinction_method SHELXL
_refine_ls_goodness_of_fit_ref 1.056
_refine_ls_hydrogen_treatment refall
_refine_ls_matrix_type full
_refine_ls_number_parameters 206
_refine_ls_number_reflns 5574
_refine_ls_number_restraints 1
_refine_ls_restrained_S_all 1.055
_refine_ls_R_factor_all 0.0213
_refine_ls_R_factor_gt 0.0210
_refine_ls_shift/su_max 0.001
_refine_ls_shift/su_mean 0.000
_refine_ls_structure_factor_coef Fsqd
_refine_ls_weighting_details 'calc w=1/[\s^2^(Fo^2^)+(0.0225P)^2^+1.2480P] where P=(Fo^2^+2Fc^2^)/3'
_refine_ls_weighting_scheme calc
_refine_ls_wR_factor_gt 0.0529
_refine_ls_wR_factor_ref 0.0530
_reflns_number_gt 5520
_reflns_number_total 5574
_reflns_threshold_expression >2sigma(I)
_cod_data_source_file om6b00003_si_003.cif
_cod_data_source_block skf_46
_cod_depositor_comments
;
The following automatic conversions were performed:

data item '_exptl_absorpt_correction_type' value 'MULTI-SCAN' was
changed to 'multi-scan' in accordance with the
/home/saulius/struct/COD-crude-data/automatic-downloads/DataCite-retrospective/ACS/depositions/lib/dictionaries/cif_core.dic
dictionary named 'cif_core.dic' version 2.4.2 last updated on
2011-04-26.

data item '_refine_ls_hydrogen_treatment' value 'REFALL' was changed
to 'refall' in accordance with the
/home/saulius/struct/COD-crude-data/automatic-downloads/DataCite-retrospective/ACS/depositions/lib/dictionaries/cif_core.dic
dictionary named 'cif_core.dic' version 2.4.2 last updated on
2011-04-26.

data item '_symmetry_cell_setting' value 'Orthorhombic' was changed
to 'orthorhombic' in accordance with the
/home/saulius/struct/COD-crude-data/automatic-downloads/DataCite-retrospective/ACS/depositions/lib/dictionaries/cif_core.dic
dictionary named 'cif_core.dic' version 2.4.2 last updated on
2011-04-26.

Automatic conversion script
Id: cif_fix_values 6909 2019-04-08 15:41:33Z antanas 
;
_cod_original_sg_symbol_H-M 'Pna2(1) '
_cod_database_code 4088342

loop_
_symmetry_equiv_pos_as_xyz
'x, y, z'
'-x, -y, z+1/2'
'-x+1/2, y+1/2, z+1/2'
'x+1/2, -y+1/2, z'

loop_
_atom_site_label
_atom_site_type_symbol
_atom_site_fract_x
_atom_site_fract_y
_atom_site_fract_z
_atom_site_U_iso_or_equiv
_atom_site_adp_type
_atom_site_occupancy
_atom_site_symmetry_multiplicity
_atom_site_calc_flag
_atom_site_refinement_flags
Pd1 Pd 0.144780(7) 0.12598(2) 0.233324(18) 0.01712(5) Uani 1 1 d .
I1 I 0.264014(7) 0.00763(2) 0.27220(2) 0.02771(5) Uani 1 1 d .
P1 P 0.09665(3) 0.05224(8) 0.38352(5) 0.01782(11) Uani 1 1 d .
O1 O 0.02726(8) 0.1561(2) 0.38931(17) 0.0256(4) Uani 1 1 d .
N11 N 0.16419(10) 0.2365(3) 0.07605(19) 0.0226(4) Uani 1 1 d .
C1 C 0.06106(11) 0.2384(3) 0.21420(19) 0.0198(5) Uani 1 1 d .
C2 C 0.05125(12) 0.3259(3) 0.1192(2) 0.0223(5) Uani 1 1 d .
C3 C -0.00595(13) 0.4187(3) 0.1063(2) 0.0260(5) Uani 1 1 d .
H3 H -0.0128 0.4814 0.0426 0.031 Uiso 1 1 calc R
C4 C -0.05217(13) 0.4181(3) 0.1869(3) 0.0260(5) Uani 1 1 d .
H4 H -0.0912 0.4789 0.1767 0.031 Uiso 1 1 calc R
C5 C -0.04310(11) 0.3305(3) 0.2831(3) 0.0250(5) Uani 1 1 d .
H5 H -0.0751 0.3308 0.3381 0.030 Uiso 1 1 calc R
C6 C 0.01457(11) 0.2428(3) 0.2951(2) 0.0207(5) Uani 1 1 d .
C7 C 0.10193(14) 0.3106(4) 0.0329(2) 0.0304(6) Uani 1 1 d .
H7A H 0.1111 0.4217 0.0025 0.037 Uiso 1 1 calc R
H7B H 0.0851 0.2396 -0.0259 0.037 Uiso 1 1 calc R
C8 C 0.19090(14) 0.1137(4) -0.0027(2) 0.0284(6) Uani 1 1 d .
H8A H 0.2360 0.0864 0.0178 0.034 Uiso 1 1 calc R
H8B H 0.1921 0.1654 -0.0750 0.034 Uiso 1 1 calc R
C9 C 0.15167(19) -0.0459(5) -0.0086(3) 0.0435(8) Uani 1 1 d .
H9C H 0.1506 -0.0983 0.0625 0.065 Uiso 1 1 calc R
H9A H 0.1718 -0.1217 -0.0604 0.065 Uiso 1 1 calc R
H9B H 0.1074 -0.0204 -0.0318 0.065 Uiso 1 1 calc R
C10 C 0.21347(14) 0.3712(3) 0.0890(2) 0.0282(6) Uani 1 1 d .
H10A H 0.2204 0.4252 0.0184 0.034 Uiso 1 1 calc R
H10B H 0.2551 0.3207 0.1114 0.034 Uiso 1 1 calc R
C11 C 0.1947(2) 0.5023(4) 0.1703(3) 0.0414(8) Uani 1 1 d .
H11B H 0.1533 0.5526 0.1492 0.062 Uiso 1 1 calc R
H11A H 0.2283 0.5881 0.1729 0.062 Uiso 1 1 calc R
H11C H 0.1902 0.4513 0.2415 0.062 Uiso 1 1 calc R
C12 C 0.13595(13) 0.1059(3) 0.5095(2) 0.0234(5) Uani 1 1 d .
H12 H 0.1752 0.0339 0.5163 0.028 Uiso 1 1 calc R
C13 C 0.15942(19) 0.2860(4) 0.5046(3) 0.0385(7) Uani 1 1 d .
H13A H 0.1220 0.3605 0.5013 0.058 Uiso 1 1 calc R
H13B H 0.1863 0.3016 0.4404 0.058 Uiso 1 1 calc R
H13C H 0.1850 0.3110 0.5690 0.058 Uiso 1 1 calc R
C14 C 0.09406(19) 0.0750(5) 0.6085(3) 0.0427(8) Uani 1 1 d .
H14B H 0.1178 0.1089 0.6732 0.064 Uiso 1 1 calc R
H14C H 0.0835 -0.0434 0.6132 0.064 Uiso 1 1 calc R
H14A H 0.0540 0.1396 0.6027 0.064 Uiso 1 1 calc R
C15 C 0.06967(13) -0.1621(3) 0.3963(2) 0.0267(5) Uani 1 1 d .
H15 H 0.0406 -0.1695 0.4605 0.032 Uiso 1 1 calc R
C16 C 0.12674(17) -0.2785(4) 0.4144(3) 0.0382(7) Uani 1 1 d .
H16B H 0.1118 -0.3938 0.4106 0.057 Uiso 1 1 calc R
H16C H 0.1456 -0.2573 0.4854 0.057 Uiso 1 1 calc R
H16A H 0.1596 -0.2594 0.3587 0.057 Uiso 1 1 calc R
C17 C 0.0302(2) -0.2091(5) 0.2974(3) 0.0479(9) Uani 1 1 d .
H17A H 0.0584 -0.2096 0.2339 0.072 Uiso 1 1 calc R
H17B H -0.0047 -0.1281 0.2871 0.072 Uiso 1 1 calc R
H17C H 0.0115 -0.3198 0.3076 0.072 Uiso 1 1 calc R

loop_
_atom_site_aniso_label
_atom_site_aniso_U_11
_atom_site_aniso_U_22
_atom_site_aniso_U_33
_atom_site_aniso_U_23
_atom_site_aniso_U_13
_atom_site_aniso_U_12
Pd1 0.01301(7) 0.02115(8) 0.01719(8) 0.00209(7) 0.00185(7) 0.00094(5)
I1 0.01645(7) 0.04159(10) 0.02510(9) 0.00381(7) 0.00242(6) 0.00794(6)
P1 0.0145(2) 0.0204(3) 0.0185(3) 0.0035(2) 0.0019(2) 0.0010(2)
O1 0.0153(8) 0.0352(10) 0.0263(10) 0.0101(8) 0.0054(7) 0.0073(7)
N11 0.0173(9) 0.0301(11) 0.0203(10) 0.0024(9) 0.0016(7) 0.0000(8)
C1 0.0165(9) 0.0212(10) 0.0216(14) 0.0015(9) 0.0001(8) 0.0001(8)
C2 0.0184(11) 0.0260(11) 0.0226(12) 0.0010(10) -0.0027(9) 0.0004(9)
C3 0.0226(12) 0.0259(12) 0.0293(14) 0.0047(11) -0.0060(10) 0.0019(10)
C4 0.0182(11) 0.0261(11) 0.0338(14) -0.0004(12) -0.0041(10) 0.0060(9)
C5 0.0157(10) 0.0273(11) 0.0318(14) 0.0011(12) 0.0016(10) 0.0029(9)
C6 0.0172(10) 0.0238(10) 0.0213(14) 0.0027(9) 0.0008(8) 0.0014(8)
C7 0.0253(13) 0.0432(16) 0.0227(13) 0.0091(12) -0.0005(10) 0.0044(11)
C8 0.0278(13) 0.0385(15) 0.0188(13) -0.0022(11) 0.0035(10) 0.0020(11)
C9 0.048(2) 0.0440(18) 0.038(2) -0.0133(16) 0.0002(15) -0.0064(16)
C10 0.0280(13) 0.0308(14) 0.0258(14) 0.0041(10) 0.0055(10) -0.0059(10)
C11 0.050(2) 0.0285(14) 0.045(2) -0.0014(13) 0.0110(16) -0.0127(13)
C12 0.0236(12) 0.0263(12) 0.0204(13) -0.0014(9) -0.0005(9) 0.0042(10)
C13 0.0498(19) 0.0307(15) 0.0351(18) -0.0089(13) -0.0012(14) -0.0063(14)
C14 0.0500(19) 0.057(2) 0.0205(15) 0.0039(15) 0.0048(13) -0.0007(17)
C15 0.0266(13) 0.0239(11) 0.0296(14) 0.0051(11) 0.0012(10) -0.0058(10)
C16 0.0375(16) 0.0235(13) 0.053(2) 0.0080(13) 0.0083(15) 0.0035(12)
C17 0.056(2) 0.0432(18) 0.045(2) 0.0000(15) -0.0104(16) -0.0250(16)

loop_
_atom_type_symbol
_atom_type_description
_atom_type_scat_dispersion_real
_atom_type_scat_dispersion_imag
_atom_type_scat_source
C C 0.0033 0.0016 'International Tables Vol C Tables 4.2.6.8 and 6.1.1.4'
H H 0.0000 0.0000 'International Tables Vol C Tables 4.2.6.8 and 6.1.1.4'
N N 0.0061 0.0033 'International Tables Vol C Tables 4.2.6.8 and 6.1.1.4'
O O 0.0106 0.0060 'International Tables Vol C Tables 4.2.6.8 and 6.1.1.4'
P P 0.1023 0.0942 'International Tables Vol C Tables 4.2.6.8 and 6.1.1.4'
Pd Pd -0.9988 1.0072 'International Tables Vol C Tables 4.2.6.8 and 6.1.1.4'
I I -0.4742 1.8119 'International Tables Vol C Tables 4.2.6.8 and 6.1.1.4'

loop_
_geom_angle_atom_site_label_1
_geom_angle_atom_site_label_2
_geom_angle_atom_site_label_3
_geom_angle
C1 Pd1 N11 82.25(9)
C1 Pd1 P1 80.21(7)
N11 Pd1 P1 162.45(6)
C1 Pd1 I1 172.74(7)
N11 Pd1 I1 97.92(6)
P1 Pd1 I1 99.531(18)
O1 P1 C12 103.17(12)
O1 P1 C15 102.16(11)
C12 P1 C15 106.70(13)
O1 P1 Pd1 106.89(7)
C12 P1 Pd1 117.79(9)
C15 P1 Pd1 117.96(10)
C6 O1 P1 112.32(15)
C10 N11 C8 107.4(2)
C10 N11 C7 109.2(2)
C8 N11 C7 109.9(2)
C10 N11 Pd1 108.90(17)
C8 N11 Pd1 112.53(17)
C7 N11 Pd1 108.78(16)
C6 C1 C2 120.0(2)
C6 C1 Pd1 122.10(18)
C2 C1 Pd1 117.68(18)
C1 C2 C3 119.2(2)
C1 C2 C7 117.6(2)
C3 C2 C7 123.2(2)
C4 C3 C2 119.7(3)
C4 C3 H3 120.2
C2 C3 H3 120.2
C3 C4 C5 121.8(2)
C3 C4 H4 119.1
C5 C4 H4 119.1
C6 C5 C4 117.5(2)
C6 C5 H5 121.3
C4 C5 H5 121.3
O1 C6 C1 117.8(2)
O1 C6 C5 120.5(2)
C1 C6 C5 121.7(2)
C2 C7 N11 111.7(2)
C2 C7 H7A 109.3
N11 C7 H7A 109.3
C2 C7 H7B 109.3
N11 C7 H7B 109.3
H7A C7 H7B 107.9
N11 C8 C9 113.2(2)
N11 C8 H8A 108.9
C9 C8 H8A 108.9
N11 C8 H8B 108.9
C9 C8 H8B 108.9
H8A C8 H8B 107.7
C8 C9 H9C 109.5
C8 C9 H9A 109.5
H9C C9 H9A 109.5
C8 C9 H9B 109.5
H9C C9 H9B 109.5
H9A C9 H9B 109.5
N11 C10 C11 113.9(2)
N11 C10 H10A 108.8
C11 C10 H10A 108.8
N11 C10 H10B 108.8
C11 C10 H10B 108.8
H10A C10 H10B 107.7
C10 C11 H11B 109.5
C10 C11 H11A 109.5
H11B C11 H11A 109.5
C10 C11 H11C 109.5
H11B C11 H11C 109.5
H11A C11 H11C 109.5
C14 C12 C13 111.5(3)
C14 C12 P1 113.8(2)
C13 C12 P1 109.5(2)
C14 C12 H12 107.3
C13 C12 H12 107.3
P1 C12 H12 107.3
C12 C13 H13A 109.5
C12 C13 H13B 109.5
H13A C13 H13B 109.5
C12 C13 H13C 109.5
H13A C13 H13C 109.5
H13B C13 H13C 109.5
C12 C14 H14B 109.5
C12 C14 H14C 109.5
H14B C14 H14C 109.5
C12 C14 H14A 109.5
H14B C14 H14A 109.5
H14C C14 H14A 109.5
C17 C15 C16 112.3(3)
C17 C15 P1 109.2(2)
C16 C15 P1 111.1(2)
C17 C15 H15 108.0
C16 C15 H15 108.0
P1 C15 H15 108.0
C15 C16 H16B 109.5
C15 C16 H16C 109.5
H16B C16 H16C 109.5
C15 C16 H16A 109.5
H16B C16 H16A 109.5
H16C C16 H16A 109.5
C15 C17 H17A 109.5
C15 C17 H17B 109.5
H17A C17 H17B 109.5
C15 C17 H17C 109.5
H17A C17 H17C 109.5
H17B C17 H17C 109.5

loop_
_geom_bond_atom_site_label_1
_geom_bond_atom_site_label_2
_geom_bond_distance
Pd1 C1 1.965(2)
Pd1 N11 2.185(2)
Pd1 P1 2.1959(7)
Pd1 I1 2.6825(2)
P1 O1 1.6601(18)
P1 C12 1.815(3)
P1 C15 1.821(3)
O1 C6 1.389(3)
N11 C10 1.496(3)
N11 C8 1.497(4)
N11 C7 1.515(3)
C1 C6 1.390(3)
C1 C2 1.390(3)
C2 C3 1.406(3)
C2 C7 1.503(4)
C3 C4 1.383(4)
C3 H3 0.9500
C4 C5 1.401(4)
C4 H4 0.9500
C5 C6 1.392(3)
C5 H5 0.9500
C7 H7A 0.9900
C7 H7B 0.9900
C8 C9 1.521(5)
C8 H8A 0.9900
C8 H8B 0.9900
C9 H9C 0.9800
C9 H9A 0.9800
C9 H9B 0.9800
C10 C11 1.512(5)
C10 H10A 0.9900
C10 H10B 0.9900
C11 H11B 0.9800
C11 H11A 0.9800
C11 H11C 0.9800
C12 C14 1.524(4)
C12 C13 1.531(4)
C12 H12 1.0000
C13 H13A 0.9800
C13 H13B 0.9800
C13 H13C 0.9800
C14 H14B 0.9800
C14 H14C 0.9800
C14 H14A 0.9800
C15 C17 1.522(5)
C15 C16 1.522(4)
C15 H15 1.0000
C16 H16B 0.9800
C16 H16C 0.9800
C16 H16A 0.9800
C17 H17A 0.9800
C17 H17B 0.9800
C17 H17C 0.9800

loop_
_geom_torsion_atom_site_label_1
_geom_torsion_atom_site_label_2
_geom_torsion_atom_site_label_3
_geom_torsion_atom_site_label_4
_geom_torsion
C1 Pd1 P1 O1 -6.95(11)
N11 Pd1 P1 O1 -8.2(2)
I1 Pd1 P1 O1 165.69(8)
C1 Pd1 P1 C12 -122.37(12)
N11 Pd1 P1 C12 -123.6(2)
I1 Pd1 P1 C12 50.27(10)
C1 Pd1 P1 C15 107.28(12)
N11 Pd1 P1 C15 106.0(2)
I1 Pd1 P1 C15 -80.08(11)
C12 P1 O1 C6 132.20(18)
C15 P1 O1 C6 -117.17(19)
Pd1 P1 O1 C6 7.34(19)
C1 Pd1 N11 C10 109.97(18)
P1 Pd1 N11 C10 111.2(2)
I1 Pd1 N11 C10 -62.71(17)
C1 Pd1 N11 C8 -131.03(19)
P1 Pd1 N11 C8 -129.8(2)
I1 Pd1 N11 C8 56.29(17)
C1 Pd1 N11 C7 -8.96(19)
P1 Pd1 N11 C7 -7.7(3)
I1 Pd1 N11 C7 178.37(17)
N11 Pd1 C1 C6 -173.8(2)
P1 Pd1 C1 C6 6.58(19)
I1 Pd1 C1 C6 -82.0(6)
N11 Pd1 C1 C2 1.22(19)
P1 Pd1 C1 C2 -178.4(2)
I1 Pd1 C1 C2 93.1(6)
C6 C1 C2 C3 0.1(4)
Pd1 C1 C2 C3 -175.0(2)
C6 C1 C2 C7 -177.5(2)
Pd1 C1 C2 C7 7.4(3)
C1 C2 C3 C4 -1.6(4)
C7 C2 C3 C4 175.9(3)
C2 C3 C4 C5 1.6(4)
C3 C4 C5 C6 -0.1(4)
P1 O1 C6 C1 -3.1(3)
P1 O1 C6 C5 176.8(2)
C2 C1 C6 O1 -178.7(2)
Pd1 C1 C6 O1 -3.8(3)
C2 C1 C6 C5 1.5(4)
Pd1 C1 C6 C5 176.4(2)
C4 C5 C6 O1 178.7(2)
C4 C5 C6 C1 -1.5(4)
C1 C2 C7 N11 -15.0(4)
C3 C2 C7 N11 167.4(3)
C10 N11 C7 C2 -104.2(3)
C8 N11 C7 C2 138.2(2)
Pd1 N11 C7 C2 14.6(3)
C10 N11 C8 C9 169.5(3)
C7 N11 C8 C9 -71.8(3)
Pd1 N11 C8 C9 49.6(3)
C8 N11 C10 C11 -177.6(3)
C7 N11 C10 C11 63.2(3)
Pd1 N11 C10 C11 -55.5(3)
O1 P1 C12 C14 53.2(2)
C15 P1 C12 C14 -54.0(3)
Pd1 P1 C12 C14 170.6(2)
O1 P1 C12 C13 -72.3(2)
C15 P1 C12 C13 -179.5(2)
Pd1 P1 C12 C13 45.1(2)
O1 P1 C15 C17 66.3(3)
C12 P1 C15 C17 174.3(2)
Pd1 P1 C15 C17 -50.4(3)
O1 P1 C15 C16 -169.2(2)
C12 P1 C15 C16 -61.2(3)
Pd1 P1 C15 C16 74.0(2)
